data_4502117
loop_
_publ_author_name
'Cozzolino, Anthony F.'
'Yang, Qin'
'Vargas-Baca, Ignacio'

_publ_section_title
;
 Engineering Second-Order Nonlinear Optical Activity by Means of a
 Noncentrosymmetric Distortion of the [Te&#x2212;N]2Supramolecular Synthon
;
_journal_issue 11
_journal_name_full 'Crystal Growth &amp; Design'
_journal_page_first 4959
_journal_paper_doi 10.1021/cg101060s
_journal_volume 10
_journal_year 2010
_chemical_formula_moiety 'C6 H2 Cl2 N2 Te'
_chemical_formula_sum 'C6 H2 Cl2 N2 Te'
_chemical_formula_weight 300.60
_chemical_name_common 5,6-dichlorobenzo-2,1,3-telluradiazole
_chemical_name_systematic 5,6-dichlorobenzo-2,1,3-telluradiazole
_chemical_properties_physical 'air-sensitive, moisture-sensitive'
_space_group_IT_number 29
_symmetry_cell_setting orthorhombic
_symmetry_Int_Tables_number 29
_symmetry_space_group_name_Hall 'P 2c -2ac'
_symmetry_space_group_name_H-M 'P c a 21'
_atom_sites_solution_hydrogens geom
_atom_sites_solution_primary direct
_atom_sites_solution_secondary difmap
_audit_creation_method SHELXL-97
_cell_angle_alpha 90.00
_cell_angle_beta 90.00
_cell_angle_gamma 90.00
_cell_formula_units_Z 8
_cell_length_a 7.5883(15)
_cell_length_b 7.7441(15)
_cell_length_c 28.008(6)
_cell_measurement_reflns_used 670
_cell_measurement_temperature 173(2)
_cell_measurement_theta_max 27.542
_cell_measurement_theta_min 2.903
_cell_volume 1645.9(6)
_computing_cell_refinement 'Bruker SAINT'
_computing_data_collection 'Bruker SMART'
_computing_data_reduction 'Bruker SAINT and SADABS (Sheldrick, 1996)'
_computing_molecular_graphics 'WINGX (Farrugia, 1999)'
_computing_publication_material 'WINGX (Farrugia, 1999)'
_computing_structure_refinement 'SHELXL-97 (Sheldrick, 1997)'
_computing_structure_solution 'SHELXL-97 (Sheldrick, 1997)'
_diffrn_ambient_pressure 101.3
_diffrn_ambient_temperature 173(2)
_diffrn_measured_fraction_theta_full 0.995
_diffrn_measured_fraction_theta_max 0.995
_diffrn_measurement_device_type 'Bruker SMART 1K CCD'
_diffrn_measurement_method '\w scans'
_diffrn_radiation_monochromator graphite
_diffrn_radiation_probe x-ray
_diffrn_radiation_type MoK\a
_diffrn_radiation_wavelength 0.71073
_diffrn_reflns_av_R_equivalents 0.0851
_diffrn_reflns_av_sigmaI/netI 0.0910
_diffrn_reflns_limit_h_max 9
_diffrn_reflns_limit_h_min -8
_diffrn_reflns_limit_k_max 9
_diffrn_reflns_limit_k_min -9
_diffrn_reflns_limit_l_max 35
_diffrn_reflns_limit_l_min -35
_diffrn_reflns_number 12426
_diffrn_reflns_theta_full 27.15
_diffrn_reflns_theta_max 27.15
_diffrn_reflns_theta_min 1.45
_diffrn_source 'rotating anode'
_diffrn_source_type 'Bruker Mo rotating-anode generator '
_exptl_absorpt_coefficient_mu 4.192
_exptl_absorpt_correction_T_max 0.846
_exptl_absorpt_correction_T_min 0.588
_exptl_absorpt_correction_type multi-scan
_exptl_absorpt_process_details '(Blessing, 1995) & SADABS (Sheldrick, 1996)'
_exptl_crystal_colour purple
_exptl_crystal_density_diffrn 2.426
_exptl_crystal_density_method 'not measured'
_exptl_crystal_description prism
_exptl_crystal_F_000 1104
_exptl_crystal_recrystallization_method pyridine
_exptl_crystal_size_max 0.40
_exptl_crystal_size_mid 0.40
_exptl_crystal_size_min 0.04
_refine_diff_density_max 2.695
_refine_diff_density_min -2.108
_refine_diff_density_rms 0.327
_refine_ls_abs_structure_details 'Flack H D (1983), Acta Cryst. A39, 876-881'
_refine_ls_abs_structure_Flack 0.38(10)
_refine_ls_extinction_method none
_refine_ls_goodness_of_fit_ref 1.067
_refine_ls_hydrogen_treatment noref
_refine_ls_matrix_type full
_refine_ls_number_parameters 200
_refine_ls_number_reflns 3614
_refine_ls_number_restraints 148
_refine_ls_restrained_S_all 1.048
_refine_ls_R_factor_all 0.0990
_refine_ls_R_factor_gt 0.0614
_refine_ls_shift/su_max 0.000
_refine_ls_shift/su_mean 0.000
_refine_ls_structure_factor_coef Fsqd
_refine_ls_weighting_details 'calc w=1/[\s^2^(Fo^2^)+(0.0698P)^2^+30.4153P] where P=(Fo^2^+2Fc^2^)/3'
_refine_ls_weighting_scheme calc
_refine_ls_wR_factor_gt 0.1549
_refine_ls_wR_factor_ref 0.1698
_reflns_number_gt 2562
_reflns_number_total 3614
_reflns_threshold_expression >2sigma(I)
_cod_data_source_file cg101060s_si_002.cif
_cod_data_source_block Cmpd_3c
_cod_depositor_comments
;
The following automatic conversions were performed:

'_exptl_absorpt_correction_type' value 'Multi-scan' changed to
'multi-scan' according to
/home/saulius/struct/CIF-dictionaries/cif_core.dic dictionary named
'cif_core.dic' version 2.4.2 from 2011-04-26.

Automatic conversion script
Id: cif_fix_values 1715 2011-07-08 13:25:40Z adriana 
;
_cod_database_code 4502117

loop_
_symmetry_equiv_pos_as_xyz
'x, y, z'
'-x, -y, z+1/2'
'x+1/2, -y, z'
'-x+1/2, y, z+1/2'

loop_
_atom_site_label
_atom_site_type_symbol
_atom_site_fract_x
_atom_site_fract_y
_atom_site_fract_z
_atom_site_U_iso_or_equiv
_atom_site_adp_type
_atom_site_occupancy
_atom_site_symmetry_multiplicity
_atom_site_calc_flag
_atom_site_refinement_flags
Te1 Te 0.12096(12) 1.01550(17) 0.46216(4) 0.0178(4) Uani 1 1 d U
N1 N 0.039(2) 1.2059(17) 0.5059(5) 0.016(2) Uani 1 1 d U
N2 N 0.043(2) 0.8590(17) 0.5156(6) 0.019(2) Uani 1 1 d U
C1 C -0.030(2) 1.144(2) 0.5462(6) 0.018(2) Uani 1 1 d U
C2 C -0.103(3) 1.248(2) 0.5829(7) 0.022(3) Uani 1 1 d U
H2 H -0.1077 1.3703 0.5802 0.027 Uiso 1 1 calc R
C3 C -0.167(2) 1.165(2) 0.6224(8) 0.023(3) Uani 1 1 d U
C4 C -0.164(2) 0.989(2) 0.6286(8) 0.025(3) Uani 1 1 d U
C5 C -0.101(2) 0.882(2) 0.5938(7) 0.022(3) Uani 1 1 d U
H5 H -0.1039 0.7604 0.5977 0.026 Uiso 1 1 calc R
C6 C -0.029(2) 0.958(2) 0.5513(7) 0.020(2) Uani 1 1 d U
Cl3 Cl -0.2526(8) 1.3014(7) 0.6670(2) 0.0404(13) Uani 1 1 d .
Cl4 Cl -0.2501(7) 0.8965(8) 0.6792(2) 0.0363(12) Uani 1 1 d .
Te2 Te 0.09891(13) 0.51483(16) 0.48009(3) 0.0140(3) Uani 1 1 d U
N3 N 0.1817(19) 0.7100(18) 0.4367(6) 0.019(2) Uani 1 1 d U
C7 C 0.245(2) 0.643(2) 0.3986(7) 0.017(2) Uani 1 1 d U
C8 C 0.309(3) 0.751(2) 0.3605(7) 0.021(3) Uani 1 1 d U
H8 H 0.3025 0.8728 0.3628 0.025 Uiso 1 1 calc R
C9 C 0.382(2) 0.670(3) 0.3194(8) 0.024(3) Uani 1 1 d U
C10 C 0.383(2) 0.489(3) 0.3159(9) 0.024(3) Uani 1 1 d U
C11 C 0.312(2) 0.382(2) 0.3497(7) 0.020(2) Uani 1 1 d U
H11 H 0.3079 0.2612 0.3446 0.024 Uiso 1 1 calc R
C12 C 0.244(2) 0.455(2) 0.3923(7) 0.018(2) Uani 1 1 d U
N4 N 0.1824(19) 0.3587(17) 0.4256(6) 0.019(2) Uani 1 1 d U
Cl9 Cl 0.4721(8) 0.8013(8) 0.2755(2) 0.0422(14) Uani 1 1 d .
Cl10 Cl 0.4659(7) 0.3984(8) 0.2627(2) 0.0380(13) Uani 1 1 d .

loop_
_atom_site_aniso_label
_atom_site_aniso_U_11
_atom_site_aniso_U_22
_atom_site_aniso_U_33
_atom_site_aniso_U_23
_atom_site_aniso_U_13
_atom_site_aniso_U_12
Te1 0.0135(4) 0.0177(7) 0.0221(9) 0.0021(9) 0.0018(4) 0.0014(4)
N1 0.018(6) 0.018(4) 0.012(6) 0.002(3) -0.005(5) 0.006(5)
N2 0.026(7) 0.013(4) 0.020(5) 0.003(4) 0.001(5) -0.003(5)
C1 0.019(5) 0.019(4) 0.015(5) 0.000(4) -0.002(4) 0.002(4)
C2 0.021(6) 0.027(5) 0.019(6) -0.004(4) 0.003(5) 0.002(5)
C3 0.018(6) 0.036(5) 0.015(6) -0.004(5) 0.001(5) 0.001(6)
C4 0.019(6) 0.039(6) 0.018(6) 0.004(5) 0.004(5) -0.005(6)
C5 0.018(6) 0.027(5) 0.020(6) 0.008(4) 0.001(5) 0.003(5)
C6 0.022(5) 0.021(4) 0.016(5) 0.002(4) -0.002(4) -0.001(4)
Cl3 0.041(3) 0.057(3) 0.023(3) -0.019(3) 0.006(2) -0.003(3)
Cl4 0.034(3) 0.063(3) 0.012(3) 0.010(2) 0.004(2) -0.005(2)
Te2 0.0146(4) 0.0152(6) 0.0122(7) 0.0008(9) 0.0006(5) 0.0010(4)
N3 0.012(6) 0.019(3) 0.026(6) 0.002(4) 0.006(5) 0.003(5)
C7 0.007(5) 0.025(4) 0.021(5) -0.001(3) 0.002(4) -0.001(4)
C8 0.011(6) 0.031(5) 0.020(6) 0.001(4) -0.001(5) -0.005(5)
C9 0.015(6) 0.038(6) 0.018(6) 0.002(5) -0.001(5) -0.004(5)
C10 0.014(6) 0.041(6) 0.016(6) -0.004(5) -0.003(5) 0.004(6)
C11 0.010(6) 0.030(5) 0.019(5) -0.007(4) -0.004(5) 0.003(5)
C12 0.008(5) 0.027(4) 0.019(5) -0.003(4) 0.000(4) 0.001(4)
N4 0.008(6) 0.022(4) 0.027(6) 0.000(4) 0.003(5) 0.003(5)
Cl9 0.046(3) 0.058(3) 0.023(3) 0.013(3) 0.008(3) -0.003(3)
Cl10 0.035(3) 0.060(3) 0.019(3) -0.011(3) 0.005(2) -0.001(3)

loop_
_atom_type_symbol
_atom_type_description
_atom_type_scat_dispersion_real
_atom_type_scat_dispersion_imag
_atom_type_scat_source
C C 0.0033 0.0016 'International Tables Vol C Tables 4.2.6.8 and 6.1.1.4'
H H 0.0000 0.0000 'International Tables Vol C Tables 4.2.6.8 and 6.1.1.4'
N N 0.0061 0.0033 'International Tables Vol C Tables 4.2.6.8 and 6.1.1.4'
Cl Cl 0.1484 0.1585 'International Tables Vol C Tables 4.2.6.8 and 6.1.1.4'
Te Te -0.5308 1.6751 'International Tables Vol C Tables 4.2.6.8 and 6.1.1.4'

loop_
_geom_angle_atom_site_label_1
_geom_angle_atom_site_label_2
_geom_angle_atom_site_label_3
_geom_angle
_geom_angle_site_symmetry_3
N1 Te1 N2 84.1(6) .
N1 Te1 N3 156.6(6) .
N2 Te1 N3 72.5(6) .
C1 N1 Te1 111.8(11) .
C1 N1 Te2 130.6(11) 1_565
Te1 N1 Te2 117.4(6) 1_565
C6 N2 Te1 108.8(11) .
N1 C1 C2 124.1(15) .
N1 C1 C6 116.0(16) .
C2 C1 C6 119.9(16) .
C3 C2 C1 117.0(16) .
C3 C2 H2 121.5 .
C1 C2 H2 121.5 .
C2 C3 C4 124.6(19) .
C2 C3 Cl3 114.8(14) .
C4 C3 Cl3 120.6(16) .
C5 C4 C3 120.9(19) .
C5 C4 Cl4 118.1(15) .
C3 C4 Cl4 121.0(17) .
C4 C5 C6 118.7(17) .
C4 C5 H5 120.7 .
C6 C5 H5 120.7 .
N2 C6 C5 121.9(16) .
N2 C6 C1 119.1(16) .
C5 C6 C1 119.0(17) .
N3 Te2 N4 84.1(6) .
N3 Te2 N1 157.4(6) 1_545
N4 Te2 N1 73.3(5) 1_545
C7 N3 Te2 108.1(12) .
C7 N3 Te1 133.4(12) .
Te2 N3 Te1 118.2(7) .
N3 C7 C8 120.5(16) .
N3 C7 C12 120.1(17) .
C8 C7 C12 119.3(17) .
C9 C8 C7 118.4(16) .
C9 C8 H8 120.8 .
C7 C8 H8 120.8 .
C10 C9 C8 119.7(19) .
C10 C9 Cl9 122.3(17) .
C8 C9 Cl9 118.0(14) .
C11 C10 C9 123(2) .
C11 C10 Cl10 119.3(15) .
C9 C10 Cl10 117.1(17) .
C10 C11 C12 119.4(17) .
C10 C11 H11 120.3 .
C12 C11 H11 120.3 .
N4 C12 C11 121.1(16) .
N4 C12 C7 119.5(17) .
C11 C12 C7 119.4(17) .
C12 N4 Te2 108.2(11) .

loop_
_geom_bond_atom_site_label_1
_geom_bond_atom_site_label_2
_geom_bond_distance
_geom_bond_site_symmetry_2
Te1 N1 2.016(14) .
Te1 N2 2.016(15) .
Te1 N3 2.514(14) .
N1 C1 1.33(2) .
N1 Te2 2.540(14) 1_565
N2 C6 1.37(2) .
C1 C2 1.42(2) .
C1 C6 1.45(2) .
C2 C3 1.37(3) .
C2 H2 0.9500 .
C3 C4 1.37(3) .
C3 Cl3 1.76(2) .
C4 C5 1.37(3) .
C4 Cl4 1.71(2) .
C5 C6 1.44(3) .
C5 H5 0.9500 .
Te2 N3 2.038(14) .
Te2 N4 2.048(15) .
Te2 N1 2.540(14) 1_545
N3 C7 1.28(2) .
C7 C8 1.44(2) .
C7 C12 1.46(2) .
C8 C9 1.42(3) .
C8 H8 0.9500 .
C9 C10 1.41(3) .
C9 Cl9 1.73(2) .
C10 C11 1.36(3) .
C10 Cl10 1.76(2) .
C11 C12 1.42(2) .
C11 H11 0.9500 .
C12 N4 1.28(2) .
